data_4000568
_journal_name_full 'Chemistry of Materials'
_journal_paper_doi 10.1021/cm050102u
_journal_year 2005
_chemical_formula_sum 'Ba3 Cu1.94 Se10 Sn3'
_chemical_formula_weight 1681.02
_space_group_IT_number 14
_symmetry_cell_setting monoclinic
_symmetry_space_group_name_Hall '-P 2yn'
_symmetry_space_group_name_H-M 'P 1 21/n 1'
_cell_angle_alpha 90.00
_cell_angle_beta 94.723(2)
_cell_angle_gamma 90.00
_cell_formula_units_Z 4
_cell_length_a 6.6246(7)
_cell_length_b 13.6012(14)
_cell_length_c 23.097(2)
_cell_measurement_temperature 298(2)
_cell_volume 2074.0(4)
_exptl_crystal_density_diffrn 5.384
_cod_original_sg_symbol_H-M 'P 21/n'
_cod_database_code 4000568

loop_
_symmetry_equiv_pos_as_xyz
'x, y, z'
'-x+1/2, y+1/2, -z+1/2'
'-x, -y, -z'
'x-1/2, -y-1/2, z-1/2'

loop_
_atom_site_label
_atom_site_type_symbol
_atom_site_fract_x
_atom_site_fract_y
_atom_site_fract_z
_atom_site_U_iso_or_equiv
_atom_site_adp_type
_atom_site_occupancy
_atom_site_symmetry_multiplicity
_atom_site_calc_flag
_atom_site_refinement_flags
_atom_site_disorder_assembly
_atom_site_disorder_group
Ba1 Ba 0.54207(7) 0.14122(3) 0.22353(2) 0.02010(9) Uani 1 1 d . . .
Ba2 Ba 0.97679(7) 0.96363(3) 0.10304(2) 0.02135(10) Uani 1 1 d . . .
Ba3 Ba 0.46879(8) 0.85268(3) 0.41272(2) 0.02368(10) Uani 1 1 d . . .
Sn1 Sn 0.53898(7) 0.33991(3) 0.90339(2) 0.01576(10) Uani 1 1 d . . .
Sn2 Sn 0.54637(7) 0.16541(3) 0.04269(2) 0.01449(9) Uani 1 1 d . . .
Sn3 Sn 0.45057(7) 0.81294(3) 0.24109(2) 0.01370(9) Uani 1 1 d . . .
Cu1 Cu 0.44806(16) 0.55099(9) 0.79245(5) 0.0321(3) Uani 1 1 d . . .
Cu2 Cu 0.5365(2) 0.44638(11) 0.04765(7) 0.0558(6) Uani 0.941(5) 1 d P . .
Se1 Se 0.70146(11) 0.35278(6) 0.28576(3) 0.01928(15) Uani 1 1 d . . .
Se2 Se 0.30288(11) 0.23282(5) 0.95913(3) 0.01715(14) Uani 1 1 d . . .
Se3 Se 0.03199(11) 0.17290(5) 0.18788(3) 0.01710(14) Uani 1 1 d . . .
Se4 Se 0.30512(11) 0.96158(5) 0.28638(4) 0.01922(15) Uani 1 1 d . . .
Se5 Se 0.29114(11) 0.25216(5) 0.34454(3) 0.01746(14) Uani 1 1 d . . .
Se6 Se 0.76959(11) 0.05772(5) 0.34999(3) 0.01755(14) Uani 1 1 d . . .
Se7 Se 0.46749(11) 0.01414(5) 0.09754(3) 0.01886(15) Uani 1 1 d . . .
Se8 Se 0.76772(11) 0.44638(5) 0.97005(3) 0.01582(14) Uani 1 1 d . . .
Se9 Se 0.90105(11) 0.15009(5) 0.01455(3) 0.01844(14) Uani 1 1 d . . .
Se10 Se 0.53191(12) 0.30847(5) 0.11255(3) 0.01659(14) Uani 1 1 d . . .
